data_7012588
loop_
_publ_author_name
'Tsao, Ting-Bin'
'Lee, Gene-Hsiang'
'Yeh, Chen-Yu'
'Peng, Shie-Ming'

_publ_section_title
;
 Supramolecular assembly of linear trinickel complexes incorporating
 metalloporphyrins: a novel one-dimensional polymer and oligomer
;
_journal_issue 8
_journal_name_full 'Dalton Transactions'
_journal_page_first 1465
_journal_paper_doi 10.1039/b212236g
_journal_year 2003
_chemical_formula_sum 'C99 H80 Cl Mn N18 Ni3 O11'
_chemical_formula_weight 1964.33
_chemical_name_systematic
; 
? 
;
_space_group_IT_number 15
_symmetry_cell_setting monoclinic
_symmetry_space_group_name_Hall '-C 2yc'
_symmetry_space_group_name_H-M 'C 1 2/c 1'
_atom_sites_solution_hydrogens geom
_atom_sites_solution_primary direct
_atom_sites_solution_secondary difmap
_audit_creation_method SHELXL-97
_cell_angle_alpha 90.00
_cell_angle_beta 114.9287(3)
_cell_angle_gamma 90.00
_cell_formula_units_Z 4
_cell_length_a 35.1566(2)
_cell_length_b 18.0237(1)
_cell_length_c 16.1465(1)
_cell_measurement_reflns_used all
_cell_measurement_temperature 150(1)
_cell_measurement_theta_max 27.50
_cell_measurement_theta_min 1.28
_cell_volume 9278.05(10)
_computing_cell_refinement DENZO-SMN
_computing_data_collection 'NONIUS COLLECT'
_computing_data_reduction DENZO-SMN
_computing_molecular_graphics SHELXTL
_computing_publication_material SHELXTL
_computing_structure_refinement 'SHELXL-97 (Sheldrick, 1997)'
_computing_structure_solution 'SHELXS-97 (Sheldrick, 1990)'
_diffrn_ambient_temperature 150(1)
_diffrn_measured_fraction_theta_full 0.999
_diffrn_measured_fraction_theta_max 0.999
_diffrn_measurement_device_type 'NONIUS KappaCCD'
_diffrn_measurement_method 'phi and omega scans'
_diffrn_radiation_monochromator graphite
_diffrn_radiation_source 'fine-focus sealed tube'
_diffrn_radiation_type MoK\a
_diffrn_radiation_wavelength 0.71073
_diffrn_reflns_av_R_equivalents 0.0491
_diffrn_reflns_av_sigmaI/netI 0.0486
_diffrn_reflns_limit_h_max 45
_diffrn_reflns_limit_h_min -45
_diffrn_reflns_limit_k_max 23
_diffrn_reflns_limit_k_min -23
_diffrn_reflns_limit_l_max 20
_diffrn_reflns_limit_l_min -20
_diffrn_reflns_number 36342
_diffrn_reflns_theta_full 27.50
_diffrn_reflns_theta_max 27.50
_diffrn_reflns_theta_min 1.28
_diffrn_standards_decay_% 0
_exptl_absorpt_coefficient_mu 0.832
_exptl_absorpt_correction_T_max 0.891
_exptl_absorpt_correction_T_min 0.830
_exptl_absorpt_correction_type multi-scan
_exptl_crystal_colour black
_exptl_crystal_density_diffrn 1.406
_exptl_crystal_density_meas ?
_exptl_crystal_density_method 'not measured'
_exptl_crystal_description block
_exptl_crystal_F_000 4056
_exptl_crystal_size_max 0.23
_exptl_crystal_size_mid 0.18
_exptl_crystal_size_min 0.12
_refine_diff_density_max 1.471
_refine_diff_density_min -0.977
_refine_diff_density_rms 0.246
_refine_ls_extinction_coef 0.0037(2)
_refine_ls_extinction_expression Fc^*^=kFc[1+0.001xFc^2^\l^3^/sin(2\q)]^-1/4^
_refine_ls_extinction_method SHELXL
_refine_ls_goodness_of_fit_ref 1.100
_refine_ls_hydrogen_treatment mixed
_refine_ls_matrix_type full
_refine_ls_number_parameters 615
_refine_ls_number_reflns 10662
_refine_ls_number_restraints 2
_refine_ls_restrained_S_all 1.101
_refine_ls_R_factor_all 0.0929
_refine_ls_R_factor_gt 0.0611
_refine_ls_shift/su_max 0.010
_refine_ls_shift/su_mean 0.000
_refine_ls_structure_factor_coef Fsqd
_refine_ls_weighting_details 'calc w=1/[\s^2^(Fo^2^)+(0.1090P)^2^+19.9794P] where P=(Fo^2^+2Fc^2^)/3'
_refine_ls_weighting_scheme calc
_refine_ls_wR_factor_gt 0.1725
_refine_ls_wR_factor_ref 0.1975
_reflns_number_gt 7733
_reflns_number_total 10662
_reflns_threshold_expression >2sigma(I)
_cod_data_source_file b212236g.txt
_cod_data_source_block ic8772
_cod_depositor_comments
;
The following automatic conversions were performed:
'_symmetry_cell_setting' value 'Monoclinic' changed to 'monoclinic'
according to '/home/saulius/struct/CIF-dictionaries/cif_core.dic'
dictionary named 'cif_core.dic' version 2.4.1 from 2010-06-29.

Automatic conversion script
Id: cif_fix_enum 1527 2010-12-29 10:47:43Z saulius 

The following automatic conversions were performed:

'_exptl_crystal_density_meas' value 'not_measured' was changed to '?'
- the value is perceived as not measured.

Automatic conversion script
Id: cif_fix_values 3008 2015-01-20 13:52:24Z robertas 
;
_cod_original_cell_volume 9278.04(9)
_cod_original_sg_symbol_H-M C2/c
_cod_database_code 7012588

loop_
_symmetry_equiv_pos_as_xyz
'x, y, z'
'-x, y, -z+1/2'
'x+1/2, y+1/2, z'
'-x+1/2, y+1/2, -z+1/2'
'-x, -y, -z'
'x, -y, z-1/2'
'-x+1/2, -y+1/2, -z'
'x+1/2, -y+1/2, z-1/2'

loop_
_atom_site_label
_atom_site_type_symbol
_atom_site_fract_x
_atom_site_fract_y
_atom_site_fract_z
_atom_site_U_iso_or_equiv
_atom_site_adp_type
_atom_site_occupancy
_atom_site_symmetry_multiplicity
_atom_site_calc_flag
_atom_site_refinement_flags
_atom_site_disorder_assembly
_atom_site_disorder_group
Ni1 Ni 0.039839(13) 0.29646(3) 0.41332(3) 0.02519(16) Uani 1 1 d . . .
Ni2 Ni 0.0000 0.29656(3) 0.2500 0.02116(17) Uani 1 2 d S . .
Mn1 Mn 0.2500 0.2500 1.0000 0.02210(19) Uani 1 2 d S . .
O1 O 0.07877(8) 0.29544(16) 0.54818(18) 0.0350(6) Uani 1 1 d . . .
O2 O 0.04102(10) 0.2895(2) 0.6290(2) 0.0605(10) Uani 1 1 d . . .
N1 N 0.08542(9) 0.24841(17) 0.3789(2) 0.0275(6) Uani 1 1 d . . .
N2 N 0.04972(9) 0.29679(16) 0.23335(19) 0.0247(6) Uani 1 1 d . . .
N3 N -0.01383(9) 0.34815(18) 0.40960(19) 0.0274(6) Uani 1 1 d . . .
N4 N 0.01145(10) 0.19282(18) 0.4017(2) 0.0320(7) Uani 1 1 d . . .
N5 N 0.0000 0.1919(2) 0.2500 0.0280(9) Uani 1 2 d S . .
N6 N 0.05967(9) 0.39961(17) 0.38604(19) 0.0269(6) Uani 1 1 d . . .
N7 N 0.0000 0.4013(2) 0.2500 0.0237(8) Uani 1 2 d S . .
N8 N 0.18915(9) 0.27513(18) 0.8660(2) 0.0275(6) Uani 1 1 d . . .
N9 N 0.28483(9) 0.25835(16) 0.92862(18) 0.0241(6) Uani 1 1 d . . .
N10 N 0.23879(9) 0.14276(16) 0.96255(19) 0.0257(6) Uani 1 1 d . . .
C1 C 0.11682(12) 0.2067(2) 0.4397(3) 0.0343(9) Uani 1 1 d . . .
H1A H 0.1175 0.1995 0.4986 0.041 Uiso 1 1 calc R . .
C2 C 0.14761(13) 0.1744(3) 0.4213(3) 0.0406(10) Uani 1 1 d . . .
H2A H 0.1695 0.1466 0.4666 0.049 Uiso 1 1 calc R . .
C3 C 0.14602(13) 0.1833(3) 0.3343(3) 0.0400(10) Uani 1 1 d . . .
H3A H 0.1667 0.1612 0.3189 0.048 Uiso 1 1 calc R . .
C4 C 0.11404(11) 0.2248(2) 0.2709(3) 0.0322(8) Uani 1 1 d . . .
H4A H 0.1125 0.2308 0.2111 0.039 Uiso 1 1 calc R . .
C5 C 0.08391(11) 0.2579(2) 0.2940(2) 0.0261(7) Uani 1 1 d . . .
C6 C -0.05113(10) 0.3392(2) 0.3360(2) 0.0255(7) Uani 1 1 d . . .
C7 C -0.08721(11) 0.3772(2) 0.3304(3) 0.0316(8) Uani 1 1 d . . .
H7A H -0.1133 0.3706 0.2789 0.038 Uiso 1 1 calc R . .
C8 C -0.08439(12) 0.4237(3) 0.3997(3) 0.0411(10) Uani 1 1 d . . .
H8A H -0.1086 0.4489 0.3972 0.049 Uiso 1 1 calc R . .
C9 C -0.04601(13) 0.4337(3) 0.4735(3) 0.0433(10) Uani 1 1 d . . .
H9A H -0.0434 0.4661 0.5220 0.052 Uiso 1 1 calc R . .
C10 C -0.01202(12) 0.3959(2) 0.4752(3) 0.0356(9) Uani 1 1 d . . .
H10A H 0.0143 0.4038 0.5253 0.043 Uiso 1 1 calc R . .
C11 C 0.00474(13) 0.1633(3) 0.4716(3) 0.0402(10) Uani 1 1 d . . .
H11A H 0.0144 0.1901 0.5274 0.048 Uiso 1 1 calc R . .
C12 C -0.01516(17) 0.0974(3) 0.4661(4) 0.0566(13) Uani 1 1 d . . .
H12A H -0.0190 0.0785 0.5170 0.068 Uiso 1 1 calc R . .
C13 C -0.02956(18) 0.0586(3) 0.3847(4) 0.0611(14) Uani 1 1 d . . .
H13A H -0.0432 0.0122 0.3796 0.073 Uiso 1 1 calc R . .
C14 C -0.02424(15) 0.0868(2) 0.3111(3) 0.0468(11) Uani 1 1 d . . .
H14A H -0.0343 0.0606 0.2548 0.056 Uiso 1 1 calc R . .
C15 C -0.00347(11) 0.1557(2) 0.3211(3) 0.0313(8) Uani 1 1 d . . .
C16 C 0.09824(11) 0.4270(2) 0.4406(3) 0.0350(9) Uani 1 1 d . . .
H16A H 0.1156 0.3995 0.4932 0.042 Uiso 1 1 calc R . .
C17 C 0.11305(13) 0.4924(3) 0.4226(3) 0.0436(10) Uani 1 1 d . . .
H17A H 0.1401 0.5101 0.4622 0.052 Uiso 1 1 calc R . .
C18 C 0.08806(14) 0.5323(3) 0.3462(3) 0.0459(11) Uani 1 1 d . . .
H18A H 0.0978 0.5781 0.3332 0.055 Uiso 1 1 calc R . .
C19 C 0.04908(13) 0.5060(2) 0.2885(3) 0.0370(9) Uani 1 1 d . . .
H19A H 0.0316 0.5334 0.2359 0.044 Uiso 1 1 calc R . .
C20 C 0.03554(11) 0.4377(2) 0.3088(2) 0.0262(7) Uani 1 1 d . . .
C21 C 0.07436(13) 0.2895(2) 0.6198(3) 0.0380(9) Uani 1 1 d . . .
C22 C 0.11519(12) 0.2834(2) 0.7060(3) 0.0302(8) Uani 1 1 d . . .
C23 C 0.15341(12) 0.2765(2) 0.7023(3) 0.0355(9) Uani 1 1 d . . .
H23A H 0.1552 0.2747 0.6452 0.043 Uiso 1 1 calc R . .
C24 C 0.18940(12) 0.2721(2) 0.7837(3) 0.0341(8) Uani 1 1 d . . .
H24A H 0.2156 0.2667 0.7806 0.041 Uiso 1 1 calc R . .
C25 C 0.11422(13) 0.2842(2) 0.7910(3) 0.0370(9) Uani 1 1 d . . .
H25A H 0.0883 0.2873 0.7959 0.044 Uiso 1 1 calc R . .
C26 C 0.15167(12) 0.2805(2) 0.8683(3) 0.0357(9) Uani 1 1 d . . .
H26A H 0.1507 0.2819 0.9262 0.043 Uiso 1 1 calc R . .
C27 C 0.30700(11) 0.3199(2) 0.9238(2) 0.0276(7) Uani 1 1 d . . .
C28 C 0.33023(13) 0.3025(2) 0.8716(3) 0.0378(9) Uani 1 1 d . . .
H28A H 0.3482 0.3351 0.8583 0.045 Uiso 1 1 calc R . .
C29 C 0.32185(13) 0.2310(2) 0.8449(3) 0.0389(9) Uani 1 1 d . . .
H29A H 0.3330 0.2039 0.8098 0.047 Uiso 1 1 calc R . .
C30 C 0.29307(11) 0.2036(2) 0.8791(2) 0.0274(7) Uani 1 1 d . . .
C31 C 0.27660(11) 0.1318(2) 0.8637(2) 0.0276(7) Uani 1 1 d . . .
C32 C 0.25102(11) 0.1041(2) 0.9033(2) 0.0272(7) Uani 1 1 d . . .
C33 C 0.23254(13) 0.0310(2) 0.8870(3) 0.0360(9) Uani 1 1 d . . .
H33A H 0.2357 -0.0061 0.8486 0.043 Uiso 1 1 calc R . .
C34 C 0.20980(13) 0.0251(2) 0.9367(3) 0.0383(9) Uani 1 1 d . . .
H34A H 0.1945 -0.0172 0.9405 0.046 Uiso 1 1 calc R . .
C35 C 0.21310(11) 0.0949(2) 0.9827(2) 0.0300(8) Uani 1 1 d . . .
C36 C 0.19198(11) 0.1112(2) 1.0367(3) 0.0303(8) Uani 1 1 d . . .
C37 C 0.28568(12) 0.0831(2) 0.7990(3) 0.0332(8) Uani 1 1 d . . .
C38 C 0.27538(17) 0.1064(3) 0.7099(3) 0.0509(12) Uani 1 1 d . . .
H38A H 0.2620 0.1530 0.6899 0.061 Uiso 1 1 calc R . .
C39 C 0.2843(2) 0.0625(3) 0.6502(4) 0.0705(17) Uani 1 1 d . . .
H39A H 0.2778 0.0799 0.5901 0.085 Uiso 1 1 calc R . .
C40 C 0.30254(19) -0.0059(3) 0.6763(4) 0.0656(16) Uani 1 1 d . . .
H40A H 0.3081 -0.0363 0.6345 0.079 Uiso 1 1 calc R . .
C41 C 0.31266(15) -0.0298(3) 0.7641(4) 0.0560(13) Uani 1 1 d . . .
H41A H 0.3255 -0.0770 0.7831 0.067 Uiso 1 1 calc R . .
C42 C 0.30439(13) 0.0138(2) 0.8252(3) 0.0409(10) Uani 1 1 d . . .
H42A H 0.3115 -0.0036 0.8854 0.049 Uiso 1 1 calc R . .
C43 C 0.16568(13) 0.0510(2) 1.0516(3) 0.0363(9) Uani 1 1 d . . .
C44 C 0.18210(18) 0.0082(3) 1.1296(3) 0.0605(14) Uani 1 1 d . . .
H44A H 0.2101 0.0160 1.1735 0.073 Uiso 1 1 calc R . .
C45 C 0.1574(2) -0.0466(4) 1.1439(4) 0.0768(18) Uani 1 1 d . . .
H45A H 0.1689 -0.0757 1.1979 0.092 Uiso 1 1 calc R . .
C46 C 0.11767(19) -0.0589(3) 1.0825(4) 0.0645(16) Uani 1 1 d . . .
H46A H 0.1014 -0.0966 1.0932 0.077 Uiso 1 1 calc R . .
C47 C 0.10087(17) -0.0168(3) 1.0048(5) 0.0662(16) Uani 1 1 d . . .
H47A H 0.0728 -0.0253 0.9616 0.079 Uiso 1 1 calc R . .
C48 C 0.12470(15) 0.0384(3) 0.9884(4) 0.0566(13) Uani 1 1 d . . .
H48A H 0.1129 0.0673 0.9343 0.068 Uiso 1 1 calc R . .
Cl1 Cl 0.26934(6) 0.17500(11) 0.40889(14) 0.0376(4) Uani 0.50 1 d P . .
O3 O 0.2439(2) 0.1484(5) 0.3263(5) 0.071(2) Uani 0.50 1 d P . .
O4 O 0.2773(3) 0.2457(4) 0.3925(6) 0.072(2) Uani 0.50 1 d P . .
O5 O 0.30696(19) 0.1343(4) 0.4570(6) 0.065(2) Uani 0.50 1 d P . .
O6 O 0.24719(18) 0.1733(4) 0.4592(5) 0.0539(17) Uani 0.50 1 d P . .
O7 O 0.0255(5) 0.1037(10) 0.7705(13) 0.182(7) Uiso 0.50 1 d PD . .
H7 H 0.0414 0.1231 0.8210 0.273 Uiso 0.50 1 d P . .
C49 C 0.0619(5) 0.1104(9) 0.7491(11) 0.194(4) Uiso 0.50 1 d PD . .
H49A H 0.0787 0.0642 0.7666 0.291 Uiso 0.50 1 d P . .
H49B H 0.0800 0.1517 0.7841 0.291 Uiso 0.50 1 d P . .
H49C H 0.0531 0.1192 0.6840 0.291 Uiso 0.50 1 d P . .
O8 O -0.0356(3) 0.2697(6) 0.6344(7) 0.205(4) Uiso 1 1 d D . .
H8 H -0.0273 0.3124 0.6406 0.308 Uiso 1 1 d . . .
C50 C -0.0683(2) 0.2570(4) 0.5424(5) 0.189(2) Uiso 1 1 d D . .
H50A H -0.0903 0.2943 0.5292 0.283 Uiso 1 1 d . . .
H50B H -0.0803 0.2073 0.5374 0.283 Uiso 1 1 d . . .
H50C H -0.0560 0.2620 0.4980 0.283 Uiso 1 1 d . . .

loop_
_atom_site_aniso_label
_atom_site_aniso_U_11
_atom_site_aniso_U_22
_atom_site_aniso_U_33
_atom_site_aniso_U_23
_atom_site_aniso_U_13
_atom_site_aniso_U_12
Ni1 0.0221(2) 0.0351(3) 0.0178(2) 0.00227(17) 0.00777(18) 0.00331(18)
Ni2 0.0198(3) 0.0259(3) 0.0180(3) 0.000 0.0083(2) 0.000
Mn1 0.0234(4) 0.0253(4) 0.0181(3) -0.0006(3) 0.0092(3) 0.0005(3)
O1 0.0253(13) 0.0500(18) 0.0303(14) 0.0124(12) 0.0122(11) 0.0074(11)
O2 0.0307(16) 0.117(3) 0.0316(16) 0.0102(18) 0.0106(13) 0.0032(17)
N1 0.0259(15) 0.0318(16) 0.0248(15) 0.0025(12) 0.0107(12) 0.0042(12)
N2 0.0225(14) 0.0303(16) 0.0225(14) 0.0007(12) 0.0105(12) 0.0012(11)
N3 0.0252(14) 0.0369(17) 0.0209(14) -0.0004(12) 0.0103(12) 0.0004(12)
N4 0.0309(16) 0.0363(18) 0.0307(16) 0.0096(14) 0.0149(14) 0.0058(13)
N5 0.027(2) 0.031(2) 0.027(2) 0.000 0.0113(18) 0.000
N6 0.0222(14) 0.0367(17) 0.0199(14) -0.0036(12) 0.0070(12) 0.0007(12)
N7 0.0234(19) 0.025(2) 0.0188(18) 0.000 0.0055(16) 0.000
N8 0.0263(15) 0.0318(16) 0.0221(14) 0.0023(12) 0.0080(12) 0.0034(12)
N9 0.0238(14) 0.0291(16) 0.0185(13) -0.0006(11) 0.0081(11) 0.0006(12)
N10 0.0288(15) 0.0267(15) 0.0235(14) 0.0010(12) 0.0129(12) 0.0015(12)
C1 0.033(2) 0.039(2) 0.0273(18) 0.0069(16) 0.0098(16) 0.0084(16)
C2 0.035(2) 0.046(2) 0.038(2) 0.0099(19) 0.0135(18) 0.0171(18)
C3 0.033(2) 0.050(3) 0.041(2) 0.0034(19) 0.0200(18) 0.0162(18)
C4 0.0278(18) 0.042(2) 0.0286(18) -0.0002(16) 0.0137(15) 0.0037(16)
C5 0.0237(16) 0.0284(19) 0.0253(17) -0.0001(14) 0.0096(14) 0.0009(14)
C6 0.0249(16) 0.0304(19) 0.0225(16) 0.0012(14) 0.0113(14) -0.0013(14)
C7 0.0228(17) 0.041(2) 0.0292(18) -0.0017(16) 0.0096(15) 0.0035(15)
C8 0.030(2) 0.053(3) 0.042(2) -0.010(2) 0.0166(18) 0.0052(18)
C9 0.039(2) 0.057(3) 0.034(2) -0.018(2) 0.0157(18) 0.004(2)
C10 0.0311(19) 0.050(2) 0.0237(18) -0.0090(17) 0.0098(15) 0.0001(17)
C11 0.043(2) 0.047(3) 0.035(2) 0.0130(19) 0.0207(18) 0.0051(19)
C12 0.074(3) 0.053(3) 0.054(3) 0.016(2) 0.038(3) -0.004(3)
C13 0.080(4) 0.044(3) 0.070(3) 0.014(3) 0.042(3) -0.014(3)
C14 0.054(3) 0.036(2) 0.054(3) 0.005(2) 0.027(2) -0.005(2)
C15 0.0320(19) 0.0279(19) 0.036(2) 0.0080(16) 0.0166(16) 0.0034(15)
C16 0.0280(18) 0.047(2) 0.0273(18) -0.0083(17) 0.0094(16) -0.0029(17)
C17 0.030(2) 0.059(3) 0.036(2) -0.010(2) 0.0087(17) -0.0163(19)
C18 0.048(2) 0.042(2) 0.044(2) -0.004(2) 0.015(2) -0.018(2)
C19 0.040(2) 0.033(2) 0.035(2) 0.0026(17) 0.0129(17) -0.0043(17)
C20 0.0275(17) 0.0294(19) 0.0228(16) -0.0035(14) 0.0116(14) -0.0011(14)
C21 0.031(2) 0.051(3) 0.0268(19) 0.0020(17) 0.0072(16) 0.0021(18)
C22 0.0287(19) 0.034(2) 0.0238(17) 0.0039(15) 0.0074(15) 0.0022(15)
C23 0.036(2) 0.044(2) 0.0258(18) 0.0040(17) 0.0122(16) 0.0011(17)
C24 0.0302(19) 0.046(2) 0.0263(18) 0.0043(17) 0.0121(16) 0.0023(17)
C25 0.030(2) 0.051(3) 0.0281(19) 0.0039(18) 0.0109(16) 0.0053(17)
C26 0.034(2) 0.051(2) 0.0211(17) 0.0013(17) 0.0104(16) 0.0050(18)
C27 0.0275(17) 0.0317(19) 0.0246(17) 0.0015(15) 0.0120(14) 0.0006(15)
C28 0.042(2) 0.038(2) 0.045(2) -0.0049(18) 0.030(2) -0.0057(17)
C29 0.044(2) 0.038(2) 0.048(2) -0.0083(19) 0.032(2) -0.0044(18)
C30 0.0255(17) 0.0320(19) 0.0254(17) -0.0002(14) 0.0114(15) 0.0019(14)
C31 0.0273(17) 0.0312(19) 0.0239(17) -0.0015(14) 0.0105(14) 0.0017(14)
C32 0.0296(18) 0.0287(19) 0.0219(16) -0.0012(14) 0.0093(14) 0.0022(14)
C33 0.044(2) 0.034(2) 0.037(2) -0.0081(17) 0.0239(18) -0.0041(17)
C34 0.052(2) 0.029(2) 0.044(2) -0.0072(17) 0.030(2) -0.0084(18)
C35 0.0346(19) 0.0283(19) 0.0295(18) -0.0008(15) 0.0158(16) -0.0023(15)
C36 0.0343(19) 0.031(2) 0.0296(18) -0.0022(15) 0.0169(16) -0.0032(15)
C37 0.037(2) 0.036(2) 0.0327(19) -0.0063(16) 0.0202(17) -0.0037(16)
C38 0.077(3) 0.044(3) 0.043(2) -0.001(2) 0.035(2) 0.003(2)
C39 0.114(5) 0.068(4) 0.051(3) -0.018(3) 0.056(3) -0.015(3)
C40 0.084(4) 0.060(3) 0.080(4) -0.032(3) 0.062(3) -0.015(3)
C41 0.047(3) 0.043(3) 0.081(4) -0.021(3) 0.030(3) 0.001(2)
C42 0.037(2) 0.037(2) 0.049(2) -0.0093(19) 0.0178(19) -0.0001(17)
C43 0.044(2) 0.031(2) 0.045(2) -0.0092(17) 0.0297(19) -0.0070(17)
C44 0.072(3) 0.062(3) 0.044(3) 0.008(2) 0.022(2) -0.024(3)
C45 0.102(5) 0.067(4) 0.067(4) 0.009(3) 0.041(4) -0.034(3)
C46 0.082(4) 0.050(3) 0.091(4) -0.023(3) 0.065(4) -0.029(3)
C47 0.046(3) 0.056(3) 0.104(5) -0.019(3) 0.039(3) -0.017(2)
C48 0.041(2) 0.048(3) 0.079(4) 0.002(3) 0.023(2) -0.006(2)
Cl1 0.0318(9) 0.0339(10) 0.0499(11) 0.0033(9) 0.0201(9) 0.0049(8)
O3 0.035(3) 0.124(7) 0.042(4) 0.033(4) 0.006(3) 0.030(4)
O4 0.073(5) 0.035(4) 0.082(5) 0.006(3) 0.009(4) -0.001(3)
O5 0.034(3) 0.057(4) 0.107(6) 0.024(4) 0.032(4) 0.019(3)
O6 0.032(3) 0.081(5) 0.052(4) 0.023(4) 0.021(3) 0.016(3)

loop_
_atom_type_symbol
_atom_type_description
_atom_type_scat_dispersion_real
_atom_type_scat_dispersion_imag
_atom_type_scat_source
C C 0.0033 0.0016 'International Tables Vol C Tables 4.2.6.8 and 6.1.1.4'
H H 0.0000 0.0000 'International Tables Vol C Tables 4.2.6.8 and 6.1.1.4'
N N 0.0061 0.0033 'International Tables Vol C Tables 4.2.6.8 and 6.1.1.4'
O O 0.0106 0.0060 'International Tables Vol C Tables 4.2.6.8 and 6.1.1.4'
Mn Mn 0.3368 0.7283 'International Tables Vol C Tables 4.2.6.8 and 6.1.1.4'
Ni Ni 0.3393 1.1124 'International Tables Vol C Tables 4.2.6.8 and 6.1.1.4'
Cl Cl 0.1484 0.1585 'International Tables Vol C Tables 4.2.6.8 and 6.1.1.4'

loop_
_geom_angle_atom_site_label_1
_geom_angle_atom_site_label_2
_geom_angle_atom_site_label_3
_geom_angle
_geom_angle_site_symmetry_1
_geom_angle_site_symmetry_3
_geom_angle_publ_flag
O1 Ni1 N3 103.21(11) . . ?
O1 Ni1 N4 99.73(12) . . ?
N3 Ni1 N4 90.26(12) . . ?
O1 Ni1 N1 92.06(11) . . ?
N3 Ni1 N1 164.49(11) . . ?
N4 Ni1 N1 89.80(12) . . ?
O1 Ni1 N6 95.75(11) . . ?
N3 Ni1 N6 88.55(12) . . ?
N4 Ni1 N6 164.33(12) . . ?
N1 Ni1 N6 87.22(12) . . ?
O1 Ni1 Ni2 174.01(8) . . ?
N3 Ni1 Ni2 82.32(8) . . ?
N4 Ni1 Ni2 82.36(9) . . ?
N1 Ni1 Ni2 82.31(8) . . ?
N6 Ni1 Ni2 81.99(8) . . ?
N2 Ni2 N2 179.75(19) . 2 ?
N2 Ni2 N5 90.13(9) . . ?
N2 Ni2 N5 90.13(9) 2 . ?
N2 Ni2 N7 89.87(9) . . ?
N2 Ni2 N7 89.87(9) 2 . ?
N5 Ni2 N7 180.000(1) . . ?
N2 Ni2 Ni1 89.43(9) . 2 ?
N2 Ni2 Ni1 90.57(9) 2 2 ?
N5 Ni2 Ni1 89.958(18) . 2 ?
N7 Ni2 Ni1 90.042(18) . 2 ?
N2 Ni2 Ni1 90.57(9) . . ?
N2 Ni2 Ni1 89.43(9) 2 . ?
N5 Ni2 Ni1 89.958(18) . . ?
N7 Ni2 Ni1 90.042(18) . . ?
Ni1 Ni2 Ni1 179.92(4) 2 . ?
N9 Mn1 N9 180.00(9) . 7_557 ?
N9 Mn1 N10 89.38(12) . . ?
N9 Mn1 N10 90.62(12) 7_557 . ?
N9 Mn1 N10 90.62(12) . 7_557 ?
N9 Mn1 N10 89.38(12) 7_557 7_557 ?
N10 Mn1 N10 180.0 . 7_557 ?
N9 Mn1 N8 90.23(11) . 7_557 ?
N9 Mn1 N8 89.77(11) 7_557 7_557 ?
N10 Mn1 N8 94.48(11) . 7_557 ?
N10 Mn1 N8 85.52(11) 7_557 7_557 ?
N9 Mn1 N8 89.77(11) . . ?
N9 Mn1 N8 90.23(11) 7_557 . ?
N10 Mn1 N8 85.52(11) . . ?
N10 Mn1 N8 94.48(11) 7_557 . ?
N8 Mn1 N8 180.000(1) 7_557 . ?
C21 O1 Ni1 135.5(3) . . ?
C1 N1 C5 118.3(3) . . ?
C1 N1 Ni1 121.2(2) . . ?
C5 N1 Ni1 120.5(2) . . ?
C6 N2 C5 122.8(3) 2 . ?
C6 N2 Ni2 118.3(2) 2 . ?
C5 N2 Ni2 118.9(2) . . ?
C10 N3 C6 118.2(3) . . ?
C10 N3 Ni1 121.5(2) . . ?
C6 N3 Ni1 120.1(2) . . ?
C11 N4 C15 118.2(4) . . ?
C11 N4 Ni1 121.4(3) . . ?
C15 N4 Ni1 120.3(2) . . ?
C15 N5 C15 123.0(5) 2 . ?
C15 N5 Ni2 118.5(2) 2 . ?
C15 N5 Ni2 118.5(2) . . ?
C16 N6 C20 118.4(3) . . ?
C16 N6 Ni1 121.0(3) . . ?
C20 N6 Ni1 120.4(2) . . ?
C20 N7 C20 123.1(4) . 2 ?
C20 N7 Ni2 118.4(2) . . ?
C20 N7 Ni2 118.4(2) 2 . ?
C24 N8 C26 116.8(3) . . ?
C24 N8 Mn1 121.5(2) . . ?
C26 N8 Mn1 120.8(2) . . ?
C30 N9 C27 106.4(3) . . ?
C30 N9 Mn1 127.4(2) . . ?
C27 N9 Mn1 126.1(2) . . ?
C35 N10 C32 105.8(3) . . ?
C35 N10 Mn1 126.3(2) . . ?
C32 N10 Mn1 127.5(2) . . ?
N1 C1 C2 123.8(4) . . ?
C1 C2 C3 118.2(4) . . ?
C4 C3 C2 119.1(4) . . ?
C3 C4 C5 120.4(4) . . ?
N1 C5 N2 115.5(3) . . ?
N1 C5 C4 120.3(3) . . ?
N2 C5 C4 124.0(3) . . ?
N3 C6 N2 115.2(3) . 2 ?
N3 C6 C7 120.6(3) . . ?
N2 C6 C7 124.0(3) 2 . ?
C8 C7 C6 119.5(3) . . ?
C7 C8 C9 119.5(4) . . ?
C10 C9 C8 118.6(4) . . ?
N3 C10 C9 123.6(3) . . ?
N4 C11 C12 123.6(4) . . ?
C11 C12 C13 118.3(4) . . ?
C14 C13 C12 120.4(5) . . ?
C13 C14 C15 118.4(5) . . ?
N4 C15 N5 115.7(3) . . ?
N4 C15 C14 121.0(4) . . ?
N5 C15 C14 123.1(4) . . ?
N6 C16 C17 122.6(4) . . ?
C16 C17 C18 118.9(4) . . ?
C19 C18 C17 120.3(4) . . ?
C18 C19 C20 118.8(4) . . ?
N6 C20 N7 115.2(3) . . ?
N6 C20 C19 120.9(3) . . ?
N7 C20 C19 123.6(3) . . ?
O1 C21 O2 127.6(4) . . ?
O1 C21 C22 114.8(4) . . ?
O2 C21 C22 117.6(4) . . ?
C23 C22 C25 118.4(3) . . ?
C23 C22 C21 121.9(4) . . ?
C25 C22 C21 119.7(4) . . ?
C22 C23 C24 118.7(4) . . ?
N8 C24 C23 123.7(4) . . ?
C26 C25 C22 118.8(4) . . ?
N8 C26 C25 123.6(4) . . ?
N9 C27 C36 126.8(3) . 7_557 ?
N9 C27 C28 109.5(3) . . ?
C36 C27 C28 123.7(3) 7_557 . ?
C29 C28 C27 107.1(3) . . ?
C28 C29 C30 107.5(3) . . ?
N9 C30 C31 126.6(3) . . ?
N9 C30 C29 109.4(3) . . ?
C31 C30 C29 124.0(3) . . ?
C32 C31 C30 123.2(3) . . ?
C32 C31 C37 118.6(3) . . ?
C30 C31 C37 118.2(3) . . ?
N10 C32 C31 125.6(3) . . ?
N10 C32 C33 109.7(3) . . ?
C31 C32 C33 124.7(3) . . ?
C34 C33 C32 107.2(3) . . ?
C33 C34 C35 107.3(3) . . ?
N10 C35 C36 126.0(3) . . ?
N10 C35 C34 110.0(3) . . ?
C36 C35 C34 124.0(3) . . ?
C27 C36 C35 123.9(3) 7_557 . ?
C27 C36 C43 117.9(3) 7_557 . ?
C35 C36 C43 118.1(3) . . ?
C42 C37 C38 117.9(4) . . ?
C42 C37 C31 121.8(4) . . ?
C38 C37 C31 120.4(4) . . ?
C39 C38 C37 120.8(5) . . ?
C40 C39 C38 120.9(5) . . ?
C39 C40 C41 118.8(5) . . ?
C40 C41 C42 121.0(5) . . ?
C41 C42 C37 120.5(4) . . ?
C44 C43 C48 119.0(4) . . ?
C44 C43 C36 119.9(4) . . ?
C48 C43 C36 121.1(4) . . ?
C43 C44 C45 119.8(5) . . ?
C46 C45 C44 121.2(6) . . ?
C45 C46 C47 119.7(5) . . ?
C46 C47 C48 120.4(5) . . ?
C43 C48 C47 119.8(5) . . ?
O6 Cl1 O3 106.2(4) . . ?
O6 Cl1 O4 111.1(5) . . ?
O3 Cl1 O4 104.4(5) . . ?
O6 Cl1 O5 107.5(4) . . ?
O3 Cl1 O5 115.8(5) . . ?
O4 Cl1 O5 111.7(5) . . ?
C49 O7 O7 146(2) . 2_556 ?

loop_
_geom_bond_atom_site_label_1
_geom_bond_atom_site_label_2
_geom_bond_distance
_geom_bond_site_symmetry_2
_geom_bond_publ_flag
Ni1 O1 2.025(3) . ?
Ni1 N3 2.082(3) . ?
Ni1 N4 2.089(3) . ?
Ni1 N1 2.093(3) . ?
Ni1 N6 2.096(3) . ?
Ni1 Ni2 2.4088(4) . ?
Ni2 N2 1.877(3) . ?
Ni2 N2 1.877(3) 2 ?
Ni2 N5 1.886(4) . ?
Ni2 N7 1.888(4) . ?
Ni2 Ni1 2.4088(4) 2 ?
Mn1 N9 2.010(3) . ?
Mn1 N9 2.010(3) 7_557 ?
Mn1 N10 2.014(3) . ?
Mn1 N10 2.014(3) 7_557 ?
Mn1 N8 2.358(3) 7_557 ?
Mn1 N8 2.358(3) . ?
O1 C21 1.235(5) . ?
O2 C21 1.242(5) . ?
N1 C1 1.355(5) . ?
N1 C5 1.360(5) . ?
N2 C6 1.373(4) 2 ?
N2 C5 1.380(4) . ?
N3 C10 1.345(5) . ?
N3 C6 1.358(4) . ?
N4 C11 1.354(5) . ?
N4 C15 1.357(5) . ?
N5 C15 1.371(4) 2 ?
N5 C15 1.371(4) . ?
N6 C16 1.360(5) . ?
N6 C20 1.361(5) . ?
N7 C20 1.376(4) . ?
N7 C20 1.376(4) 2 ?
N8 C24 1.333(5) . ?
N8 C26 1.337(5) . ?
N9 C30 1.376(5) . ?
N9 C27 1.377(5) . ?
N10 C35 1.383(5) . ?
N10 C32 1.390(4) . ?
C1 C2 1.368(6) . ?
C2 C3 1.390(6) . ?
C3 C4 1.379(6) . ?
C4 C5 1.397(5) . ?
C6 N2 1.373(4) 2 ?
C6 C7 1.411(5) . ?
C7 C8 1.366(6) . ?
C8 C9 1.385(6) . ?
C9 C10 1.366(6) . ?
C11 C12 1.364(7) . ?
C12 C13 1.383(8) . ?
C13 C14 1.377(7) . ?
C14 C15 1.415(6) . ?
C16 C17 1.370(6) . ?
C17 C18 1.377(6) . ?
C18 C19 1.376(6) . ?
C19 C20 1.407(5) . ?
C21 C22 1.524(5) . ?
C22 C23 1.376(6) . ?
C22 C25 1.387(5) . ?
C23 C24 1.391(5) . ?
C25 C26 1.382(5) . ?
C27 C36 1.390(5) 7_557 ?
C27 C28 1.433(5) . ?
C28 C29 1.351(6) . ?
C29 C30 1.430(5) . ?
C30 C31 1.397(5) . ?
C31 C32 1.396(5) . ?
C31 C37 1.498(5) . ?
C32 C33 1.444(5) . ?
C33 C34 1.354(5) . ?
C34 C35 1.440(5) . ?
C35 C36 1.395(5) . ?
C36 C27 1.390(5) 7_557 ?
C36 C43 1.510(5) . ?
C37 C42 1.391(6) . ?
C37 C38 1.393(6) . ?
C38 C39 1.382(7) . ?
C39 C40 1.371(9) . ?
C40 C41 1.378(8) . ?
C41 C42 1.385(6) . ?
C43 C44 1.379(7) . ?
C43 C48 1.389(6) . ?
C44 C45 1.396(7) . ?
C45 C46 1.348(9) . ?
C46 C47 1.369(9) . ?
C47 C48 1.396(7) . ?
Cl1 O6 1.342(6) . ?
Cl1 O3 1.344(8) . ?
Cl1 O4 1.355(7) . ?
Cl1 O5 1.423(6) . ?
O7 C49 1.464(9) . ?
O7 O7 1.63(3) 2_556 ?
O8 C50 1.464(8) . ?
